data_7250653
loop_
_publ_author_name
'Chaudhary, Simran'
'Wi\'sniewski, Marek'
'Hoser, Anna'
'Maria Losus, Renny'
'Rafi\'nski, Zbigniew'
'Dobrza\'nska, Liliana'

_publ_section_title
;
 Reversible phase transformations upon water uptake/removal in crystalline
 material of a bipodal N-donor ligand and evaluation of the stability of
 the hydrates formed
;
_journal_issue 23
_journal_name_full CrystEngComm
_journal_page_first 3891
_journal_page_last 3898
_journal_paper_doi 10.1039/D5CE00130G
_journal_volume 27
_journal_year 2025
_chemical_formula_sum 'C18 H18 N4 O'
_chemical_formula_weight 306.36
_space_group_crystal_system orthorhombic
_space_group_IT_number 61
_space_group_name_Hall '-P 2ac 2ab'
_space_group_name_H-M_alt 'P b c a'
_atom_sites_solution_hydrogens mixed
_audit_creation_method SHELXL-2019/3
_audit_update_record
;
2024-11-05 deposited with the CCDC.	2025-04-22 downloaded from the CCDC.
;
_cell_angle_alpha 90
_cell_angle_beta 90
_cell_angle_gamma 90
_cell_formula_units_Z 8
_cell_length_a 9.72620(10)
_cell_length_b 10.12810(10)
_cell_length_c 31.3817(5)
_cell_measurement_reflns_used 13862
_cell_measurement_temperature 100(2)
_cell_measurement_theta_max 76.5240
_cell_measurement_theta_min 5.3250
_cell_volume 3091.35(7)
_computing_cell_refinement 'CrysAlisPro 1.171.41.104a (Rigaku OD, 2021)'
_computing_data_collection 'CrysAlisPro 1.171.41.104a (Rigaku OD, 2021)'
_computing_data_reduction 'CrysAlisPro 1.171.41.104a (Rigaku OD, 2021)'
_computing_molecular_graphics 'Mercury (Macrae et al., 2008)'
_computing_publication_material direct
_computing_structure_refinement 'SHELXL-2019/3 (Sheldrick, 2015)'
_computing_structure_solution 'SHELXS-2019/3 (Sheldrick, 2015)'
_diffrn_ambient_temperature 100(2)
_diffrn_detector_area_resol_mean 10.0000
_diffrn_measured_fraction_theta_full 0.995
_diffrn_measured_fraction_theta_max 0.968
_diffrn_measurement_device_type 'XtaLAB Synergy, Dualflex, HyPix'
_diffrn_measurement_method '\w scans'
_diffrn_radiation_type CuK\a
_diffrn_radiation_wavelength 1.54184
_diffrn_reflns_av_R_equivalents 0.0664
_diffrn_reflns_av_unetI/netI 0.0317
_diffrn_reflns_Laue_measured_fraction_full 0.995
_diffrn_reflns_Laue_measured_fraction_max 0.968
_diffrn_reflns_limit_h_max 12
_diffrn_reflns_limit_h_min -12
_diffrn_reflns_limit_k_max 12
_diffrn_reflns_limit_k_min -9
_diffrn_reflns_limit_l_max 38
_diffrn_reflns_limit_l_min -38
_diffrn_reflns_number 26217
_diffrn_reflns_point_group_measured_fraction_full 0.995
_diffrn_reflns_point_group_measured_fraction_max 0.968
_diffrn_reflns_theta_full 67.684
_diffrn_reflns_theta_max 77.359
_diffrn_reflns_theta_min 2.816
_diffrn_source 'micro-focus sealed X-ray tube'
_exptl_absorpt_coefficient_mu 0.680
_exptl_absorpt_correction_T_max 1.00000
_exptl_absorpt_correction_T_min 0.27760
_exptl_absorpt_correction_type multi-scan
_exptl_absorpt_process_details
;
CrysAlisPro 1.171.41.104a (Rigaku Oxford Diffraction, 2021)
Empirical absorption correction using spherical harmonics,
implemented in SCALE3 ABSPACK scaling algorithm.
;
_exptl_crystal_colour colorless
_exptl_crystal_density_diffrn 1.317
_exptl_crystal_description block
_exptl_crystal_F_000 1296
_exptl_crystal_size_max 0.090
_exptl_crystal_size_mid 0.070
_exptl_crystal_size_min 0.050
_refine_diff_density_max 0.222
_refine_diff_density_min -0.229
_refine_diff_density_rms 0.046
_refine_ls_extinction_method none
_refine_ls_goodness_of_fit_ref 1.039
_refine_ls_hydrogen_treatment mixed
_refine_ls_matrix_type full
_refine_ls_number_parameters 216
_refine_ls_number_reflns 3187
_refine_ls_number_restraints 0
_refine_ls_restrained_S_all 1.039
_refine_ls_R_factor_all 0.0428
_refine_ls_R_factor_gt 0.0383
_refine_ls_shift/su_max 0.001
_refine_ls_shift/su_mean 0.000
_refine_ls_structure_factor_coef Fsqd
_refine_ls_weighting_details 'w=1/[\s^2^(Fo^2^)+(0.0592P)^2^+0.8505P] where P=(Fo^2^+2Fc^2^)/3'
_refine_ls_weighting_scheme calc
_refine_ls_wR_factor_gt 0.1030
_refine_ls_wR_factor_ref 0.1061
_reflns_Friedel_coverage 0.000
_reflns_number_gt 2827
_reflns_number_total 3187
_reflns_threshold_expression 'I > 2\s(I)'
_cod_data_source_file d5ce00130g2.cif
_cod_data_source_block 3
_cod_database_code 7250653
_shelx_shelxl_version_number 2019/3
_shelx_space_group_comment
;
The symmetry employed for this shelxl refinement is uniquely defined
by the following loop, which should always be used as a source of
symmetry information in preference to the above space-group names.
They are only intended as comments.
;
_shelx_estimated_absorpt_t_min 0.941
_shelx_estimated_absorpt_t_max 0.967

loop_
_space_group_symop_operation_xyz
'x, y, z'
'-x+1/2, -y, z+1/2'
'x+1/2, -y+1/2, -z'
'-x, y+1/2, -z+1/2'
'-x, -y, -z'
'x-1/2, y, -z-1/2'
'-x-1/2, y-1/2, z'
'x, -y-1/2, z-1/2'

loop_
_atom_site_label
_atom_site_type_symbol
_atom_site_fract_x
_atom_site_fract_y
_atom_site_fract_z
_atom_site_U_iso_or_equiv
_atom_site_adp_type
_atom_site_occupancy
_atom_site_site_symmetry_order
_atom_site_calc_flag
_atom_site_refinement_flags_posn
_atom_site_refinement_flags_adp
_atom_site_refinement_flags_occupancy
_atom_site_disorder_assembly
_atom_site_disorder_group
N1 N 0.58473(9) 0.78184(9) 0.50474(3) 0.0192(2) Uani 1 1 d . . . . .
C2 C 0.64445(12) 0.88959(11) 0.48717(4) 0.0213(3) Uani 1 1 d . . . . .
H2 H 0.655690 0.971357 0.501595 0.026 Uiso 1 1 calc R U . . .
N3 N 0.68518(10) 0.86788(10) 0.44776(3) 0.0243(2) Uani 1 1 d . . . . .
C4 C 0.64968(12) 0.73834(12) 0.43960(4) 0.0243(3) Uani 1 1 d . . . . .
H4 H 0.665722 0.693508 0.413474 0.029 Uiso 1 1 calc R U . . .
C5 C 0.58858(13) 0.68448(12) 0.47431(4) 0.0250(3) Uani 1 1 d . . . . .
H5 H 0.555074 0.596785 0.477051 0.030 Uiso 1 1 calc R U . . .
C6 C 0.53219(11) 0.76858(11) 0.54811(4) 0.0216(3) Uani 1 1 d . . . . .
H6A H 0.434399 0.741703 0.546993 0.026 Uiso 1 1 calc R U . . .
H6B H 0.537167 0.855328 0.562568 0.026 Uiso 1 1 calc R U . . .
C7 C 0.61228(11) 0.66811(11) 0.57370(4) 0.0188(2) Uani 1 1 d . . . . .
C8 C 0.75853(11) 0.66876(11) 0.57264(3) 0.0197(2) Uani 1 1 d . . . . .
H8 H 0.805287 0.729927 0.554848 0.024 Uiso 1 1 calc R U . . .
C9 C 0.83253(11) 0.58206(11) 0.59703(4) 0.0198(2) Uani 1 1 d . . . . .
H9 H 0.930128 0.583820 0.596005 0.024 Uiso 1 1 calc R U . . .
C10 C 0.76499(11) 0.48948(11) 0.62386(3) 0.0176(2) Uani 1 1 d . . . . .
C11 C 0.61877(11) 0.48934(11) 0.62538(3) 0.0177(2) Uani 1 1 d . . . . .
C12 C 0.54503(11) 0.58010(11) 0.59947(3) 0.0189(2) Uani 1 1 d . . . . .
H12 H 0.447371 0.579730 0.600045 0.023 Uiso 1 1 calc R U . . .
C13 C 0.83893(11) 0.39708(11) 0.64917(4) 0.0193(2) Uani 1 1 d . . . . .
H13 H 0.936564 0.396340 0.648382 0.023 Uiso 1 1 calc R U . . .
C14 C 0.77035(11) 0.30904(11) 0.67469(3) 0.0195(2) Uani 1 1 d . . . . .
H14 H 0.820882 0.247484 0.691313 0.023 Uiso 1 1 calc R U . . .
C15 C 0.62438(11) 0.30913(11) 0.67646(4) 0.0187(2) Uani 1 1 d . . . . .
C16 C 0.55137(11) 0.39827(11) 0.65262(3) 0.0189(2) Uani 1 1 d . . . . .
H16 H 0.453866 0.399054 0.654372 0.023 Uiso 1 1 calc R U . . .
C17 C 0.54957(12) 0.20662(11) 0.70264(4) 0.0222(3) Uani 1 1 d . . . . .
H17A H 0.452003 0.233058 0.705476 0.027 Uiso 1 1 calc R U . . .
H17B H 0.552208 0.121165 0.687340 0.027 Uiso 1 1 calc R U . . .
N18 N 0.60810(9) 0.18887(9) 0.74511(3) 0.0193(2) Uani 1 1 d . . . . .
C19 C 0.66922(12) 0.07912(11) 0.76074(4) 0.0215(3) Uani 1 1 d . . . . .
H19 H 0.681913 0.000209 0.744860 0.026 Uiso 1 1 calc R U . . .
N20 N 0.70908(10) 0.09438(10) 0.80056(3) 0.0234(2) Uani 1 1 d . . . . .
C21 C 0.67150(12) 0.22165(12) 0.81099(4) 0.0236(3) Uani 1 1 d . . . . .
H21 H 0.686465 0.261966 0.837931 0.028 Uiso 1 1 calc R U . . .
C22 C 0.61005(12) 0.28094(11) 0.77721(4) 0.0229(3) Uani 1 1 d . . . . .
H22 H 0.575364 0.368545 0.776020 0.027 Uiso 1 1 calc R U . . .
O23 O 0.67587(9) 1.03617(9) 0.37358(3) 0.0259(2) Uani 1 1 d . . . . .
H23A H 0.710(2) 0.994(2) 0.3514(6) 0.051(5) Uiso 1 1 d . . . . .
H23B H 0.6897(18) 0.9843(19) 0.3958(6) 0.048(5) Uiso 1 1 d . . . . .

loop_
_atom_site_aniso_label
_atom_site_aniso_U_11
_atom_site_aniso_U_22
_atom_site_aniso_U_33
_atom_site_aniso_U_23
_atom_site_aniso_U_13
_atom_site_aniso_U_12
N1 0.0184(5) 0.0194(5) 0.0200(5) 0.0010(4) -0.0012(4) 0.0008(3)
C2 0.0200(5) 0.0193(5) 0.0245(6) 0.0014(4) -0.0002(4) 0.0004(4)
N3 0.0223(5) 0.0266(5) 0.0239(5) 0.0028(4) 0.0008(4) 0.0014(4)
C4 0.0252(6) 0.0272(6) 0.0206(6) -0.0025(4) -0.0030(5) 0.0032(5)
C5 0.0285(6) 0.0213(6) 0.0251(6) -0.0022(4) -0.0033(5) -0.0023(5)
C6 0.0186(5) 0.0238(6) 0.0223(6) 0.0013(4) 0.0020(4) 0.0021(4)
C7 0.0179(5) 0.0205(5) 0.0180(5) -0.0018(4) -0.0002(4) 0.0005(4)
C8 0.0173(5) 0.0225(5) 0.0193(5) -0.0009(4) 0.0030(4) -0.0022(4)
C9 0.0144(5) 0.0240(6) 0.0210(6) -0.0026(4) 0.0018(4) -0.0011(4)
C10 0.0152(5) 0.0205(5) 0.0173(5) -0.0037(4) 0.0005(4) -0.0001(4)
C11 0.0152(5) 0.0202(5) 0.0176(6) -0.0033(4) 0.0001(4) -0.0006(4)
C12 0.0141(5) 0.0220(5) 0.0204(6) -0.0029(4) 0.0006(4) 0.0000(4)
C13 0.0146(5) 0.0233(5) 0.0201(6) -0.0031(4) -0.0011(4) 0.0005(4)
C14 0.0173(5) 0.0212(5) 0.0201(5) -0.0014(4) -0.0018(4) 0.0014(4)
C15 0.0172(5) 0.0210(5) 0.0179(5) -0.0023(4) 0.0008(4) -0.0021(4)
C16 0.0141(5) 0.0218(5) 0.0208(6) -0.0027(4) 0.0006(4) -0.0013(4)
C17 0.0199(5) 0.0243(6) 0.0226(6) 0.0021(4) -0.0015(4) -0.0031(4)
N18 0.0174(5) 0.0196(5) 0.0209(5) 0.0006(4) 0.0017(4) -0.0015(3)
C19 0.0229(6) 0.0179(5) 0.0238(6) -0.0008(4) 0.0002(4) -0.0017(4)
N20 0.0239(5) 0.0226(5) 0.0237(5) 0.0004(4) -0.0013(4) -0.0027(4)
C21 0.0226(6) 0.0254(6) 0.0226(6) -0.0037(4) 0.0039(4) -0.0040(5)
C22 0.0219(5) 0.0206(5) 0.0262(6) -0.0028(4) 0.0054(5) 0.0004(4)
O23 0.0273(5) 0.0257(5) 0.0248(5) 0.0037(3) 0.0025(3) 0.0043(3)

loop_
_atom_type_symbol
_atom_type_description
_atom_type_scat_dispersion_real
_atom_type_scat_dispersion_imag
_atom_type_scat_source
C C 0.0181 0.0091 'International Tables Vol C Tables 4.2.6.8 and 6.1.1.4'
H H 0.0000 0.0000 'International Tables Vol C Tables 4.2.6.8 and 6.1.1.4'
N N 0.0311 0.0180 'International Tables Vol C Tables 4.2.6.8 and 6.1.1.4'
O O 0.0492 0.0322 'International Tables Vol C Tables 4.2.6.8 and 6.1.1.4'

loop_
_geom_angle_atom_site_label_1
_geom_angle_atom_site_label_2
_geom_angle_atom_site_label_3
_geom_angle
_geom_angle_site_symmetry_1
_geom_angle_site_symmetry_3
_geom_angle_publ_flag
C2 N1 C5 106.51(9) . . ?
C2 N1 C6 127.15(10) . . ?
C5 N1 C6 126.28(10) . . ?
N3 C2 N1 112.14(10) . . ?
N3 C2 H2 123.9 . . ?
N1 C2 H2 123.9 . . ?
C2 N3 C4 104.93(10) . . ?
C5 C4 N3 110.06(11) . . ?
C5 C4 H4 125.0 . . ?
N3 C4 H4 125.0 . . ?
C4 C5 N1 106.37(10) . . ?
C4 C5 H5 126.8 . . ?
N1 C5 H5 126.8 . . ?
N1 C6 C7 112.12(9) . . ?
N1 C6 H6A 109.2 . . ?
C7 C6 H6A 109.2 . . ?
N1 C6 H6B 109.2 . . ?
C7 C6 H6B 109.2 . . ?
H6A C6 H6B 107.9 . . ?
C12 C7 C8 119.61(10) . . ?
C12 C7 C6 120.36(10) . . ?
C8 C7 C6 119.97(10) . . ?
C9 C8 C7 120.63(10) . . ?
C9 C8 H8 119.7 . . ?
C7 C8 H8 119.7 . . ?
C8 C9 C10 120.75(10) . . ?
C8 C9 H9 119.6 . . ?
C10 C9 H9 119.6 . . ?
C9 C10 C13 122.09(10) . . ?
C9 C10 C11 118.85(10) . . ?
C13 C10 C11 119.07(10) . . ?
C16 C11 C12 122.15(10) . . ?
C16 C11 C10 118.87(10) . . ?
C12 C11 C10 118.98(10) . . ?
C7 C12 C11 121.17(10) . . ?
C7 C12 H12 119.4 . . ?
C11 C12 H12 119.4 . . ?
C14 C13 C10 120.52(10) . . ?
C14 C13 H13 119.7 . . ?
C10 C13 H13 119.7 . . ?
C13 C14 C15 120.56(10) . . ?
C13 C14 H14 119.7 . . ?
C15 C14 H14 119.7 . . ?
C16 C15 C14 119.77(10) . . ?
C16 C15 C17 119.99(10) . . ?
C14 C15 C17 120.15(10) . . ?
C15 C16 C11 121.19(10) . . ?
C15 C16 H16 119.4 . . ?
C11 C16 H16 119.4 . . ?
N18 C17 C15 113.14(9) . . ?
N18 C17 H17A 109.0 . . ?
C15 C17 H17A 109.0 . . ?
N18 C17 H17B 109.0 . . ?
C15 C17 H17B 109.0 . . ?
H17A C17 H17B 107.8 . . ?
C19 N18 C22 106.61(10) . . ?
C19 N18 C17 127.12(10) . . ?
C22 N18 C17 126.27(10) . . ?
N20 C19 N18 112.15(10) . . ?
N20 C19 H19 123.9 . . ?
N18 C19 H19 123.9 . . ?
C19 N20 C21 104.88(10) . . ?
C22 C21 N20 110.17(11) . . ?
C22 C21 H21 124.9 . . ?
N20 C21 H21 124.9 . . ?
C21 C22 N18 106.19(10) . . ?
C21 C22 H22 126.9 . . ?
N18 C22 H22 126.9 . . ?
H23A O23 H23B 106.3(18) . . ?

loop_
_geom_bond_atom_site_label_1
_geom_bond_atom_site_label_2
_geom_bond_distance
_geom_bond_site_symmetry_2
_geom_bond_publ_flag
N1 C2 1.3536(14) . ?
N1 C5 1.3731(15) . ?
N1 C6 1.4599(14) . ?
C2 N3 1.3174(16) . ?
C2 H2 0.9500 . ?
N3 C4 1.3806(16) . ?
C4 C5 1.3557(17) . ?
C4 H4 0.9500 . ?
C5 H5 0.9500 . ?
C6 C7 1.5123(15) . ?
C6 H6A 0.9900 . ?
C6 H6B 0.9900 . ?
C7 C12 1.3699(15) . ?
C7 C8 1.4229(15) . ?
C8 C9 1.3691(16) . ?
C8 H8 0.9500 . ?
C9 C10 1.4211(15) . ?
C9 H9 0.9500 . ?
C10 C13 1.4225(15) . ?
C10 C11 1.4230(15) . ?
C11 C16 1.4181(15) . ?
C11 C12 1.4214(15) . ?
C12 H12 0.9500 . ?
C13 C14 1.3716(16) . ?
C13 H13 0.9500 . ?
C14 C15 1.4208(15) . ?
C14 H14 0.9500 . ?
C15 C16 1.3709(16) . ?
C15 C17 1.5107(15) . ?
C16 H16 0.9500 . ?
C17 N18 1.4605(14) . ?
C17 H17A 0.9900 . ?
C17 H17B 0.9900 . ?
N18 C19 1.3527(15) . ?
N18 C22 1.3730(14) . ?
C19 N20 1.3173(16) . ?
C19 H19 0.9500 . ?
N20 C21 1.3793(15) . ?
C21 C22 1.3570(17) . ?
C21 H21 0.9500 . ?
C22 H22 0.9500 . ?
O23 H23A 0.88(2) . ?
O23 H23B 0.88(2) . ?

loop_
_geom_torsion_atom_site_label_1
_geom_torsion_atom_site_label_2
_geom_torsion_atom_site_label_3
_geom_torsion_atom_site_label_4
_geom_torsion
_geom_torsion_site_symmetry_1
_geom_torsion_site_symmetry_2
_geom_torsion_site_symmetry_3
_geom_torsion_site_symmetry_4
_geom_torsion_publ_flag
C5 N1 C2 N3 0.36(13) . . . . ?
C6 N1 C2 N3 177.69(10) . . . . ?
N1 C2 N3 C4 -0.13(13) . . . . ?
C2 N3 C4 C5 -0.16(13) . . . . ?
N3 C4 C5 N1 0.37(13) . . . . ?
C2 N1 C5 C4 -0.44(13) . . . . ?
C6 N1 C5 C4 -177.79(10) . . . . ?
C2 N1 C6 C7 -114.85(12) . . . . ?
C5 N1 C6 C7 61.97(14) . . . . ?
N1 C6 C7 C12 -137.26(10) . . . . ?
N1 C6 C7 C8 45.74(14) . . . . ?
C12 C7 C8 C9 0.20(16) . . . . ?
C6 C7 C8 C9 177.22(10) . . . . ?
C7 C8 C9 C10 0.09(16) . . . . ?
C8 C9 C10 C13 179.20(10) . . . . ?
C8 C9 C10 C11 -0.75(16) . . . . ?
C9 C10 C11 C16 -179.09(10) . . . . ?
C13 C10 C11 C16 0.96(15) . . . . ?
C9 C10 C11 C12 1.11(15) . . . . ?
C13 C10 C11 C12 -178.84(10) . . . . ?
C8 C7 C12 C11 0.19(16) . . . . ?
C6 C7 C12 C11 -176.82(10) . . . . ?
C16 C11 C12 C7 179.36(10) . . . . ?
C10 C11 C12 C7 -0.85(16) . . . . ?
C9 C10 C13 C14 -179.96(10) . . . . ?
C11 C10 C13 C14 0.00(15) . . . . ?
C10 C13 C14 C15 -0.36(16) . . . . ?
C13 C14 C15 C16 -0.27(16) . . . . ?
C13 C14 C15 C17 176.38(10) . . . . ?
C14 C15 C16 C11 1.26(16) . . . . ?
C17 C15 C16 C11 -175.39(10) . . . . ?
C12 C11 C16 C15 178.19(10) . . . . ?
C10 C11 C16 C15 -1.60(16) . . . . ?
C16 C15 C17 N18 -137.24(11) . . . . ?
C14 C15 C17 N18 46.12(14) . . . . ?
C15 C17 N18 C19 -115.29(12) . . . . ?
C15 C17 N18 C22 65.54(14) . . . . ?
C22 N18 C19 N20 0.43(13) . . . . ?
C17 N18 C19 N20 -178.88(10) . . . . ?
N18 C19 N20 C21 -0.14(13) . . . . ?
C19 N20 C21 C22 -0.20(13) . . . . ?
N20 C21 C22 N18 0.46(13) . . . . ?
C19 N18 C22 C21 -0.53(12) . . . . ?
C17 N18 C22 C21 178.79(10) . . . . ?
